data_4103730
loop_
_publ_author_name
'Kenneth E. Maly'
'Thierry Maris'
'James D. Wuest'

_publ_section_title
;
 Engineering Hydrogen-Bonded Molecular Crystals Built from Derivatives of
 Hexaphenylbenzene and Related Compounds
;
_journal_name_full 'J. Am. Chem. Soc.'
_journal_page_first 4306
_journal_page_last 4322
_journal_paper_doi 10.1021/ja067571x
_journal_volume 129
_journal_year 2007
_chemical_compound_source 'Synthesized by the authors. See text'
_chemical_formula_moiety 'C44 H38 N20, 12(C2 H6 O S)'
_chemical_formula_sum 'C68 H110 N20 O12 S12'
_chemical_formula_weight 1784.60
_chemical_name_systematic
; 
 ? 
;
_space_group_IT_number 12
_symmetry_cell_setting monoclinic
_symmetry_space_group_name_Hall '-C 2y'
_symmetry_space_group_name_H-M 'C 1 2/m 1'
_atom_sites_solution_hydrogens geom
_atom_sites_solution_primary direct
_atom_sites_solution_secondary difmap
_audit_creation_method SHELXL-97
_cell_angle_alpha 90.00
_cell_angle_beta 104.885(2)
_cell_angle_gamma 90.00
_cell_formula_units_Z 2
_cell_length_a 20.4638(8)
_cell_length_b 21.4603(8)
_cell_length_c 14.8607(6)
_cell_measurement_reflns_used 8638
_cell_measurement_temperature 150(2)
_cell_measurement_theta_max 55.93
_cell_measurement_theta_min 3.04
_cell_volume 6307.2(4)
_computing_cell_refinement 'SMART (Bruker, 2003)'
_computing_data_collection 'SMART (Bruker, 2003)'
_computing_data_reduction 'SAINT (Bruker, 2004)'
_computing_molecular_graphics 'SHELXTL (Bruker, 1997)'
_computing_publication_material 'UdMX (local program)'
_computing_structure_refinement 'SHELXL97 (Sheldrick, 1997)'
_computing_structure_solution 'SHELXS97 (Sheldrick, 1997)'
_diffrn_ambient_temperature 150(2)
_diffrn_detector_area_resol_mean 5.5
_diffrn_measured_fraction_theta_full 0.896
_diffrn_measured_fraction_theta_max 0.896
_diffrn_measurement_device_type 'Bruker Microstar'
_diffrn_measurement_method \w
_diffrn_radiation_monochromator 'Helios optics'
_diffrn_radiation_source 'Micro source'
_diffrn_radiation_type CuK\a
_diffrn_radiation_wavelength 1.54178
_diffrn_reflns_av_R_equivalents 0.037
_diffrn_reflns_av_sigmaI/netI 0.0923
_diffrn_reflns_limit_h_max 21
_diffrn_reflns_limit_h_min -22
_diffrn_reflns_limit_k_max 23
_diffrn_reflns_limit_k_min -23
_diffrn_reflns_limit_l_max 14
_diffrn_reflns_limit_l_min -14
_diffrn_reflns_number 29240
_diffrn_reflns_theta_full 56.28
_diffrn_reflns_theta_max 56.28
_diffrn_reflns_theta_min 3.04
_diffrn_standards_decay_% 0.00
_diffrn_standards_number 5
_exptl_absorpt_coefficient_mu 2.313
_exptl_absorpt_correction_T_max 0.9200
_exptl_absorpt_correction_T_min 0.7600
_exptl_absorpt_correction_type multi-scan
_exptl_absorpt_process_details 'Sadabs (Sheldrick,1996)'
_exptl_crystal_colour Colorless
_exptl_crystal_density_diffrn 0.940
_exptl_crystal_density_method 'not measured'
_exptl_crystal_description block
_exptl_crystal_F_000 1892
_exptl_crystal_size_max 0.11
_exptl_crystal_size_mid 0.09
_exptl_crystal_size_min 0.04
_refine_diff_density_max 0.306
_refine_diff_density_min -0.270
_refine_diff_density_rms 0.057
_refine_ls_extinction_method none
_refine_ls_goodness_of_fit_ref 1.181
_refine_ls_hydrogen_treatment constr
_refine_ls_matrix_type full
_refine_ls_number_parameters 351
_refine_ls_number_reflns 3834
_refine_ls_number_restraints 93
_refine_ls_restrained_S_all 1.166
_refine_ls_R_factor_all 0.0845
_refine_ls_R_factor_gt 0.0730
_refine_ls_shift/su_max 0.006
_refine_ls_shift/su_mean 0.001
_refine_ls_structure_factor_coef Fsqd
_refine_ls_weighting_details 'calc w=1/[\s^2^(Fo^2^)+(0.0600P)^2^] where P=(Fo^2^+2Fc^2^)/3'
_refine_ls_weighting_scheme calc
_refine_ls_wR_factor_gt 0.1611
_refine_ls_wR_factor_ref 0.1627
_reflns_number_gt 1988
_reflns_number_total 3834
_reflns_threshold_expression I>2\s(I)
_cod_data_source_file deposit.cif
_cod_data_source_block jw1156
_cod_original_sg_symbol_H-M C2/m
_cod_database_code 4103730

loop_
_symmetry_equiv_pos_as_xyz
'x, y, z'
'-x, y, -z'
'x+1/2, y+1/2, z'
'-x+1/2, y+1/2, -z'
'-x, -y, -z'
'x, -y, z'
'-x+1/2, -y+1/2, -z'
'x+1/2, -y+1/2, z'

loop_
_atom_site_label
_atom_site_type_symbol
_atom_site_fract_x
_atom_site_fract_y
_atom_site_fract_z
_atom_site_U_iso_or_equiv
_atom_site_adp_type
_atom_site_occupancy
_atom_site_symmetry_multiplicity
_atom_site_calc_flag
_atom_site_refinement_flags
_atom_site_disorder_assembly
_atom_site_disorder_group
C1 C 0.0000 -0.13434(16) 0.0000 0.0411(13) Uani 1 2 d S . .
H1A H -0.0144 -0.1496 0.0540 0.062 Uiso 0.50 1 calc PR . .
H1B H 0.0457 -0.1496 0.0032 0.062 Uiso 0.50 1 calc PR . .
H1C H -0.0313 -0.1496 -0.0573 0.062 Uiso 0.50 1 calc PR . .
C2 C 0.0000 -0.06638(19) 0.0000 0.0425(14) Uani 1 2 d S . .
C3 C -0.02507(14) -0.03199(13) 0.0658(3) 0.0523(12) Uani 1 1 d . . .
C4 C -0.05241(11) -0.06628(9) 0.13686(16) 0.0448(10) Uani 1 1 d G . .
C5 C -0.11916(10) -0.08653(9) 0.11492(13) 0.0475(10) Uani 1 1 d G . .
H5 H -0.1477 -0.0793 0.0545 0.057 Uiso 1 1 calc . . .
C6 C -0.14409(7) -0.11733(9) 0.18139(17) 0.0483(10) Uani 1 1 d G . .
H6 H -0.1897 -0.1312 0.1664 0.058 Uiso 1 1 calc . . .
C7 C -0.10228(11) -0.12788(9) 0.26980(15) 0.0454(10) Uani 1 1 d G . .
C8 C -0.03554(10) -0.10763(9) 0.29175(14) 0.0479(10) Uani 1 1 d G . .
H8 H -0.0070 -0.1148 0.3522 0.057 Uiso 1 1 calc . . .
C9 C -0.01060(7) -0.07683(9) 0.22528(18) 0.0565(11) Uani 1 1 d G . .
H9 H 0.0350 -0.0630 0.2403 0.068 Uiso 1 1 calc . . .
C10 C -0.12607(10) -0.16084(8) 0.33593(13) 0.0473(10) Uani 1 1 d G . .
N1 N -0.08064(7) -0.17945(8) 0.41812(16) 0.0523(9) Uani 1 1 d G . .
C11 C -0.10405(9) -0.20832(8) 0.48755(13) 0.0532(11) Uani 1 1 d G . .
N2 N -0.17290(10) -0.21860(8) 0.47479(14) 0.0481(8) Uani 1 1 d G . .
C12 C -0.21833(7) -0.20000(8) 0.39260(16) 0.0480(10) Uani 1 1 d G . .
N3 N -0.19492(9) -0.17112(8) 0.32317(13) 0.0538(9) Uani 1 1 d G . .
N4 N -0.27905(13) -0.21167(10) 0.3802(2) 0.0540(9) Uani 1 1 d . . .
H4A H -0.2933 -0.2317 0.4233 0.065 Uiso 1 1 calc . . .
H4B H -0.3081 -0.2000 0.3283 0.065 Uiso 1 1 calc . . .
N5 N -0.06310(13) -0.22373(11) 0.5620(2) 0.0582(9) Uani 1 1 d . . .
H5A H -0.0197 -0.2163 0.5703 0.070 Uiso 1 1 calc . . .
H5B H -0.0777 -0.2420 0.6061 0.070 Uiso 1 1 calc . . .
S20 S 0.03464(18) 0.28018(17) 0.1713(3) 0.1274(13) Uani 0.50 1 d PD A 1
O20 O 0.0879(4) 0.2684(4) 0.2600(5) 0.116(4) Uani 0.50 1 d PD A 1
C20 C -0.0444(3) 0.2596(4) 0.1769(10) 0.141(6) Uani 0.50 1 d PD A 1
H20A H -0.0495 0.2143 0.1706 0.212 Uiso 0.50 1 calc PR A 1
H20B H -0.0779 0.2800 0.1264 0.212 Uiso 0.50 1 calc PR A 1
H20C H -0.0513 0.2726 0.2369 0.212 Uiso 0.50 1 calc PR A 1
C21 C 0.0152(5) 0.3547(3) 0.1361(9) 0.149(6) Uani 0.50 1 d PD A 1
H21A H -0.0201 0.3704 0.1640 0.224 Uiso 0.50 1 calc PR A 1
H21B H -0.0011 0.3559 0.0681 0.224 Uiso 0.50 1 calc PR A 1
H21C H 0.0556 0.3808 0.1560 0.224 Uiso 0.50 1 calc PR A 1
S20B S 0.02589(18) 0.32590(14) 0.2134(3) 0.1224(13) Uani 0.50 1 d PD B 2
O20B O 0.0828(3) 0.2983(4) 0.2872(5) 0.122(4) Uani 0.50 1 d PD B 2
C20B C -0.0516(3) 0.3001(5) 0.2183(8) 0.133(5) Uani 0.50 1 d PD B 2
H20D H -0.0465 0.2685 0.2671 0.199 Uiso 0.50 1 calc PR B 2
H20E H -0.0750 0.2820 0.1582 0.199 Uiso 0.50 1 calc PR B 2
H20F H -0.0781 0.3351 0.2325 0.199 Uiso 0.50 1 calc PR B 2
C21B C 0.0178(5) 0.3068(5) 0.1003(4) 0.114(4) Uani 0.50 1 d PD B 2
H21D H 0.0563 0.2811 0.0954 0.171 Uiso 0.50 1 calc PR B 2
H21E H 0.0167 0.3449 0.0635 0.171 Uiso 0.50 1 calc PR B 2
H21F H -0.0242 0.2834 0.0765 0.171 Uiso 0.50 1 calc PR B 2
S30 S 0.12896(16) 0.03911(13) 0.4880(3) 0.1227(11) Uani 0.50 1 d PD C -1
O30 O 0.0620(3) 0.0346(3) 0.5112(5) 0.174(4) Uani 0.50 1 d PD C -1
C30 C 0.1334(4) -0.0044(7) 0.3943(7) 0.164(5) Uani 0.50 1 d PD C -1
H30A H 0.1236 0.0220 0.3386 0.246 Uiso 0.50 1 calc PR C -1
H30B H 0.1003 -0.0382 0.3857 0.246 Uiso 0.50 1 calc PR C -1
H30C H 0.1789 -0.0220 0.4045 0.246 Uiso 0.50 1 calc PR C -1
C31 C 0.1985(4) 0.0084(8) 0.5626(6) 0.179(7) Uani 0.50 1 d PD C -1
H31A H 0.1889 -0.0344 0.5784 0.268 Uiso 0.50 1 calc PR C -1
H31B H 0.2107 0.0336 0.6195 0.268 Uiso 0.50 1 calc PR C -1
H31C H 0.2362 0.0082 0.5331 0.268 Uiso 0.50 1 calc PR C -1
S40 S 0.20472(15) 0.46233(13) 0.2436(2) 0.1176(11) Uani 0.50 1 d PD D -1
O40 O 0.1373(3) 0.4891(4) 0.2450(6) 0.173(3) Uani 0.50 1 d PD D -1
C40 C 0.2407(4) 0.4978(5) 0.1660(6) 0.178(5) Uani 1 2 d SD D -1
H40A H 0.2353 0.5430 0.1695 0.267 Uiso 0.50 1 calc PR D -1
H40B H 0.2187 0.4833 0.1030 0.267 Uiso 0.50 1 calc PR D -1
H40C H 0.2890 0.4875 0.1809 0.267 Uiso 0.50 1 calc PR D -1
C41 C 0.2086(5) 0.3888(3) 0.2034(8) 0.160(5) Uani 0.50 1 d PD D -1
H41A H 0.2055 0.3588 0.2519 0.240 Uiso 0.50 1 calc PR D -1
H41B H 0.2516 0.3830 0.1868 0.240 Uiso 0.50 1 calc PR D -1
H41C H 0.1710 0.3820 0.1483 0.240 Uiso 0.50 1 calc PR D -1
S50 S 0.16861(15) 0.40233(12) 0.5903(2) 0.1210(11) Uani 0.50 1 d PD E -1
O50 O 0.2239(3) 0.3609(3) 0.5753(5) 0.177(4) Uani 0.50 1 d PD E -1
C50 C 0.1856(4) 0.4339(5) 0.6987(5) 0.173(6) Uani 0.50 1 d PD E -1
H50A H 0.2346 0.4334 0.7265 0.260 Uiso 0.50 1 calc PR E -1
H50B H 0.1630 0.4095 0.7376 0.260 Uiso 0.50 1 calc PR E -1
H50C H 0.1692 0.4769 0.6946 0.260 Uiso 0.50 1 calc PR E -1
C51 C 0.0931(3) 0.3704(4) 0.5924(8) 0.175(6) Uani 0.50 1 d PD E -1
H51A H 0.0900 0.3282 0.5664 0.262 Uiso 0.50 1 calc PR E -1
H51B H 0.0564 0.3960 0.5552 0.262 Uiso 0.50 1 calc PR E -1
H51C H 0.0894 0.3685 0.6568 0.262 Uiso 0.50 1 calc PR E -1
S60 S 0.18725(14) 0.18544(14) 0.0900(2) 0.1214(11) Uani 0.50 1 d PD F -1
O60 O 0.1718(4) 0.1449(3) 0.1642(4) 0.181(4) Uani 0.50 1 d PD F -1
C60 C 0.1173(3) 0.2170(4) 0.0170(6) 0.161(5) Uani 0.50 1 d PD F -1
H60A H 0.1289 0.2330 -0.0387 0.242 Uiso 0.50 1 calc PR F -1
H60B H 0.1005 0.2512 0.0486 0.242 Uiso 0.50 1 calc PR F -1
H60C H 0.0823 0.1850 -0.0011 0.242 Uiso 0.50 1 calc PR F -1
C61 C 0.2289(4) 0.2537(3) 0.1208(7) 0.158(5) Uani 0.50 1 d PD F -1
H61A H 0.2763 0.2488 0.1200 0.236 Uiso 0.50 1 calc PR F -1
H61B H 0.2264 0.2655 0.1836 0.236 Uiso 0.50 1 calc PR F -1
H61C H 0.2079 0.2863 0.0766 0.236 Uiso 0.50 1 calc PR F -1

loop_
_atom_site_aniso_label
_atom_site_aniso_U_11
_atom_site_aniso_U_22
_atom_site_aniso_U_33
_atom_site_aniso_U_23
_atom_site_aniso_U_13
_atom_site_aniso_U_12
C1 0.044(2) 0.040(3) 0.039(4) 0.000 0.010(2) 0.000
C2 0.043(3) 0.044(3) 0.040(4) 0.000 0.011(2) 0.000
C3 0.0438(18) 0.0456(16) 0.067(4) -0.0017(17) 0.0136(19) -0.0006(14)
C4 0.043(2) 0.0394(17) 0.052(3) 0.0003(17) 0.0114(19) 0.0011(15)
C5 0.045(2) 0.0424(18) 0.054(3) 0.0014(18) 0.0109(18) 0.0023(15)
C6 0.0446(19) 0.0454(18) 0.053(3) 0.0024(18) 0.008(2) 0.0003(15)
C7 0.046(2) 0.0447(18) 0.046(3) -0.0009(17) 0.0121(19) -0.0004(15)
C8 0.044(2) 0.0466(19) 0.055(3) -0.0003(17) 0.0161(18) 0.0038(15)
C9 0.055(2) 0.051(2) 0.064(4) -0.001(2) 0.016(2) -0.0011(17)
C10 0.049(2) 0.0512(19) 0.042(3) -0.0043(18) 0.0133(19) -0.0019(16)
N1 0.0560(17) 0.0561(16) 0.046(3) 0.0000(15) 0.0147(17) -0.0003(13)
C11 0.051(2) 0.051(2) 0.059(4) 0.000(2) 0.016(2) 0.0012(17)
N2 0.0487(17) 0.0517(15) 0.044(3) -0.0008(14) 0.0124(15) -0.0024(13)
C12 0.051(2) 0.048(2) 0.045(4) 0.0036(17) 0.012(2) -0.0004(17)
N3 0.0524(18) 0.0554(16) 0.054(3) -0.0036(15) 0.0150(16) -0.0020(13)
N4 0.0548(17) 0.0486(15) 0.057(3) -0.0008(14) 0.0115(16) -0.0004(13)
N5 0.0584(18) 0.0554(16) 0.059(3) 0.0010(15) 0.0123(17) 0.0020(13)
S20 0.131(3) 0.126(3) 0.127(5) 0.000(2) 0.037(3) -0.001(2)
O20 0.119(6) 0.129(8) 0.101(9) 0.011(6) 0.033(6) -0.001(5)
C20 0.116(9) 0.118(9) 0.189(17) -0.005(9) 0.040(9) 0.011(7)
C21 0.183(13) 0.123(10) 0.139(18) -0.015(10) 0.039(12) -0.020(9)
S20B 0.122(2) 0.116(3) 0.132(4) 0.000(2) 0.038(3) 0.004(2)
O20B 0.105(6) 0.117(7) 0.141(10) -0.004(6) 0.028(6) 0.007(5)
C20B 0.151(11) 0.121(9) 0.141(15) 0.017(8) 0.064(9) 0.015(8)
C21B 0.121(9) 0.139(11) 0.084(14) 0.001(9) 0.028(8) -0.010(8)
S30 0.119(2) 0.1222(19) 0.126(4) 0.002(2) 0.030(2) 0.0019(17)
O30 0.179(8) 0.172(7) 0.173(12) 0.003(5) 0.048(7) 0.000(5)
C30 0.152(9) 0.165(10) 0.174(14) 0.02(3) 0.041(8) 0.04(2)
C31 0.159(9) 0.202(15) 0.178(15) -0.09(2) 0.048(9) -0.051(18)
S40 0.116(2) 0.1184(18) 0.118(4) -0.0008(17) 0.0297(19) -0.0014(16)
O40 0.176(6) 0.175(9) 0.168(8) -0.018(9) 0.041(5) 0.000(9)
C40 0.183(9) 0.157(8) 0.189(16) 0.05(3) 0.040(9) 0.00(4)
C41 0.167(11) 0.170(11) 0.157(16) 0.005(9) 0.069(10) -0.003(8)
S50 0.120(2) 0.114(2) 0.128(4) 0.0019(18) 0.0309(19) 0.0036(16)
O50 0.164(7) 0.161(7) 0.198(11) 0.012(6) 0.034(7) 0.002(6)
C50 0.167(12) 0.165(10) 0.183(18) -0.029(10) 0.038(11) -0.018(9)
C51 0.183(12) 0.162(10) 0.178(17) -0.021(10) 0.044(11) -0.004(10)
S60 0.126(2) 0.124(2) 0.113(4) 0.0045(18) 0.028(2) 0.0030(18)
O60 0.189(8) 0.191(8) 0.158(11) -0.024(7) 0.034(7) 0.005(7)
C60 0.174(12) 0.163(10) 0.165(16) -0.012(9) 0.077(11) -0.006(9)
C61 0.164(10) 0.152(10) 0.167(15) -0.011(9) 0.063(10) -0.009(8)

loop_
_atom_type_symbol
_atom_type_description
_atom_type_scat_dispersion_real
_atom_type_scat_dispersion_imag
_atom_type_scat_source
C C 0.0181 0.0091 'International Tables Vol C Tables 4.2.6.8 and 6.1.1.4'
H H 0.0000 0.0000 'International Tables Vol C Tables 4.2.6.8 and 6.1.1.4'
N N 0.0311 0.0180 'International Tables Vol C Tables 4.2.6.8 and 6.1.1.4'
O O 0.0492 0.0322 'International Tables Vol C Tables 4.2.6.8 and 6.1.1.4'
S S 0.3331 0.5567 'International Tables Vol C Tables 4.2.6.8 and 6.1.1.4'

loop_
_geom_angle_atom_site_label_1
_geom_angle_atom_site_label_2
_geom_angle_atom_site_label_3
_geom_angle
_geom_angle_site_symmetry_1
_geom_angle_site_symmetry_3
_geom_angle_publ_flag
C3 C2 C3 117.4(4) . 2 y
C3 C2 C1 121.3(2) . . y
C3 C2 C1 121.3(2) 2 . y
C3 C3 C2 121.3(2) 6 . y
C3 C3 C4 119.20(15) 6 . y
C2 C3 C4 119.5(2) . . y
C5 C4 C9 120.0 . . y
C5 C4 C3 120.5(2) . . y
C9 C4 C3 119.5(2) . . y
C6 C5 C4 120.0 . . y
C7 C6 C5 120.0 . . y
C6 C7 C8 120.0 . . y
C6 C7 C10 120.44 . . y
C8 C7 C10 119.52 . . y
C7 C8 C9 120.0 . . y
C8 C9 C4 120.0 . . y
N1 C10 N3 120.0 . . y
N1 C10 C7 119.25 . . y
N3 C10 C7 120.59 . . y
C11 N1 C10 120.0 . . y
N5 C11 N1 119.7(2) . . y
N5 C11 N2 120.3(2) . . y
N1 C11 N2 120.0 . . y
C12 N2 C11 120.0 . . y
N4 C12 N2 119.6(2) . . y
N4 C12 N3 120.4(2) . . y
N2 C12 N3 120.0 . . y
C12 N3 C10 120.0 . . y
O20 S20 C21 119.2(3) . . y
O20 S20 C20 113.5(3) . . y
C21 S20 C20 96.3(3) . . y
O20B S20B C21B 119.3(3) . . y
O20B S20B C20B 113.5(3) . . y
C21B S20B C20B 96.3(3) . . y
O30 S30 C31 119.2(3) . . y
O30 S30 C30 113.4(3) . . y
C31 S30 C30 96.3(3) . . y
O40 S40 C41 119.2(3) . . y
O40 S40 C40 112.5(3) . . y
C41 S40 C40 97.7(3) . . y
O50 S50 C51 119.2(3) . . y
O50 S50 C50 113.5(3) . . y
C51 S50 C50 96.3(3) . . y
O60 S60 C61 119.2(3) . . y
O60 S60 C60 113.5(3) . . y
C61 S60 C60 96.3(3) . . y

loop_
_geom_bond_atom_site_label_1
_geom_bond_atom_site_label_2
_geom_bond_distance
_geom_bond_site_symmetry_2
_geom_bond_publ_flag
C1 C2 1.459(5) . y
C2 C3 1.421(4) . y
C2 C3 1.421(4) 2 y
C3 C3 1.373(6) 6 y
C3 C4 1.508(4) . y
C4 C5 1.3900 . y
C4 C9 1.3900 . y
C5 C6 1.3900 . y
C6 C7 1.3900 . y
C7 C8 1.3900 . y
C7 C10 1.396 . y
C8 C9 1.3900 . y
C10 N1 1.3900 . y
C10 N3 1.3900 . y
N1 C11 1.3900 . y
C11 N5 1.249(3) . y
C11 N2 1.3900 . y
N2 C12 1.3900 . y
C12 N4 1.234(3) . y
C12 N3 1.3900 . y
S20 O20 1.500(3) . y
S20 C21 1.697(4) . y
S20 C20 1.699(4) . y
S20B O20B 1.500(3) . y
S20B C21B 1.697(4) . y
S20B C20B 1.699(4) . y
S30 O30 1.500(3) . y
S30 C31 1.697(4) . y
S30 C30 1.699(4) . y
S40 O40 1.500(3) . y
S40 C41 1.697(4) . y
S40 C40 1.721(6) . y
S50 O50 1.500(3) . y
S50 C51 1.697(4) . y
S50 C50 1.699(4) . y
S60 O60 1.500(3) . y
S60 C61 1.697(4) . y
S60 C60 1.699(4) . y

loop_
_geom_hbond_atom_site_label_D
_geom_hbond_atom_site_label_H
_geom_hbond_atom_site_label_A
_geom_hbond_distance_DH
_geom_hbond_distance_HA
_geom_hbond_distance_DA
_geom_hbond_angle_DHA
_geom_hbond_site_symmetry_A
N4 H4A N2 0.88 2.11 2.990(4) 178.8 7_446
N4 H4B O20 0.88 2.22 2.880(7) 131.9 3_445
N5 H5B O20 0.88 2.13 2.978(9) 161.6 5_556
N5 H5A N1 0.88 2.16 3.033(4) 168.6 2_556
